data_7703628
loop_
_publ_author_name
'Kharwar, Ajit Kumar'
'Konar, Sanjit'

_publ_section_title
;
 Exchange coupled Co(ii) based layered and porous metal-organic
 frameworks: structural diversity, gas adsorption, and magnetic
 properties.
;
_journal_issue 13
_journal_name_full 'Dalton transactions (Cambridge, England : 2003)'
_journal_page_first 4012
_journal_page_last 4021
_journal_paper_doi 10.1039/d0dt00211a
_journal_volume 49
_journal_year 2020
_chemical_formula_moiety 'C50 H33 Co2 N3 O11, 3[C2H3N]'
_chemical_formula_sum 'C56 H42 Co2 N6 O11'
_chemical_formula_weight 1092.81
_space_group_crystal_system orthorhombic
_space_group_IT_number 73
_space_group_name_Hall '-I 2b 2c'
_space_group_name_H-M_alt 'I b c a'
_atom_sites_solution_hydrogens mixed
_audit_creation_date 2020-01-01
_audit_creation_method
;
Olex2 1.3-alpha
(compiled Nov 21 2019 18:26:39 for OlexSys, GUI svn.r6003)
;
_audit_update_record
;
2020-01-03 deposited with the CCDC.	2020-02-28 downloaded from the CCDC.
;
_cell_angle_alpha 90
_cell_angle_beta 90
_cell_angle_gamma 90
_cell_formula_units_Z 8
_cell_length_a 15.2801(11)
_cell_length_b 23.9780(17)
_cell_length_c 28.247(2)
_cell_measurement_reflns_used 9986
_cell_measurement_temperature 100.0
_cell_measurement_theta_max 23.676
_cell_measurement_theta_min 2.228
_cell_volume 10349.3(13)
_computing_cell_refinement 'SAINT v8.37A (Bruker, 2015)'
_computing_data_reduction 'SAINT v8.37A (Bruker, 2015)'
_computing_molecular_graphics 'Olex2 1.3-alpha (Dolomanov et al., 2009)'
_computing_publication_material 'Olex2 1.3-alpha (Dolomanov et al., 2009)'
_computing_structure_refinement 'SHELXL 2018/3 (Sheldrick, 2015)'
_computing_structure_solution 'SHELXT 2014/5 (Sheldrick, 2014)'
_diffrn_ambient_temperature 100.0
_diffrn_measured_fraction_theta_full 0.998
_diffrn_measured_fraction_theta_max 0.998
_diffrn_measurement_device_type 'Bruker APEX-II CCD'
_diffrn_measurement_method '\f and \w scans'
_diffrn_radiation_type MoK\a
_diffrn_radiation_wavelength 0.71073
_diffrn_reflns_av_R_equivalents 0.1699
_diffrn_reflns_av_unetI/netI 0.0683
_diffrn_reflns_Laue_measured_fraction_full 0.998
_diffrn_reflns_Laue_measured_fraction_max 0.998
_diffrn_reflns_limit_h_max 17
_diffrn_reflns_limit_h_min -17
_diffrn_reflns_limit_k_max 27
_diffrn_reflns_limit_k_min -26
_diffrn_reflns_limit_l_max 32
_diffrn_reflns_limit_l_min -32
_diffrn_reflns_number 61247
_diffrn_reflns_point_group_measured_fraction_full 0.998
_diffrn_reflns_point_group_measured_fraction_max 0.998
_diffrn_reflns_theta_full 24.464
_diffrn_reflns_theta_max 24.464
_diffrn_reflns_theta_min 2.276
_diffrn_source_current 1.0
_diffrn_source_power 0.05
_diffrn_source_voltage 50.0
_diffrn_standards_number 0
_exptl_absorpt_coefficient_mu 0.708
_exptl_absorpt_correction_T_max 0.7436
_exptl_absorpt_correction_T_min 0.6864
_exptl_absorpt_correction_type multi-scan
_exptl_absorpt_process_details multi-scan
_exptl_crystal_colour green
_exptl_crystal_density_diffrn 1.403
_exptl_crystal_description block
_exptl_crystal_F_000 4496
_exptl_crystal_size_max 0.76
_exptl_crystal_size_mid 0.58
_exptl_crystal_size_min 0.41
_refine_diff_density_max 1.120
_refine_diff_density_min -0.449
_refine_diff_density_rms 0.123
_refine_ls_extinction_method none
_refine_ls_goodness_of_fit_ref 1.059
_refine_ls_hydrogen_treatment constr
_refine_ls_matrix_type full
_refine_ls_number_parameters 376
_refine_ls_number_reflns 4287
_refine_ls_number_restraints 352
_refine_ls_restrained_S_all 1.030
_refine_ls_R_factor_all 0.1236
_refine_ls_R_factor_gt 0.0836
_refine_ls_shift/su_max 0.003
_refine_ls_shift/su_mean 0.000
_refine_ls_structure_factor_coef Fsqd
_refine_ls_weighting_details 'w=1/[\s^2^(Fo^2^)+(0.1008P)^2^+138.3510P] where P=(Fo^2^+2Fc^2^)/3'
_refine_ls_weighting_scheme calc
_refine_ls_wR_factor_gt 0.2091
_refine_ls_wR_factor_ref 0.2314
_reflns_Friedel_coverage 0.000
_reflns_number_gt 2978
_reflns_number_total 4287
_reflns_threshold_expression 'I > 2\s(I)'
_cod_data_source_file d0dt00211a2.cif
_cod_data_source_block 4
_cod_depositor_comments 'Adding full bibliography for 7703626--7703629.cif.'
_cod_original_cell_volume 10349.2(13)
_cod_database_code 7703628
_shelx_shelxl_version_number 2018/3
_shelx_space_group_comment
;
The symmetry employed for this shelxl refinement is uniquely defined
by the following loop, which should always be used as a source of
symmetry information in preference to the above space-group names.
They are only intended as comments.
;
_olex2_refinement_description
;
1. Fixed Uiso
 At 1.2 times of:
  All C(H) groups
 At 1.5 times of:
  All C(H,H,H) groups
2. Restrained planarity
 N1A, C6, C00K, C7, C5, C0
 with sigma of 0.001
 N1B, C6A, C9, C7A, C5A, C0A
 with sigma of 0.001
3. Uiso/Uaniso restraints and constraints
Uanis(C6A) \\sim Ueq, Uanis(C6) \\sim Ueq, Uanis(C00K) \\sim Ueq, Uanis(C6)
\\sim Ueq, Uanis(C00K) \\sim Ueq: with sigma of 0.001 and sigma for terminal
atoms of 0.002
4. Rigid body (RIGU) restrains
 All non-hydrogen atoms
 with sigma for 1-2 distances of 0.001 and sigma for 1-3 distances of 0.001
5. Others
 Fixed Sof: O6(0.5) C00V(0.5) H00V(0.5) C00O(0.5) C00W(0.5) C00Z(0.5)
 H00Z(0.5) C011(0.5) H011(0.5) C00R(0.5) C012(0.5) H012(0.5) C010(0.5)
 H010(0.5) C00X(0.5) C00Y(0.5) H00Y(0.5) C8(0.5) N1A(0.5) C6(0.5) H6(0.5)
 C00K(0.5) H00K(0.5) C7(0.5) C5(0.5) H5(0.5) C0(0.5) H0(0.5) N1B(0.5) C6A(0.5)
 H6A(0.5) C9(0.5) H9(0.5) C7A(0.5) C5A(0.5) H5A(0.5) C0A(0.5) H0A(0.5) C10(0.5)
 H10A(0.5) H10B(0.5) H10C(0.5)
6.a Riding coordinates:
 C00V(H00V)
6.b Aromatic/amide H refined with riding coordinates:
 C00F(H00F), C2(H2), C3(H3), C1(H1), C00I(H00I), C00D(H00D), C4(H4),
 C00P(H00P), C00Z(H00Z), C011(H011), C012(H012), C010(H010), C00Y(H00Y), C6(H6),
  C00K(H00K), C5(H5), C0(H0), C6A(H6A), C9(H9), C5A(H5A), C0A(H0A)
6.c Fitted hexagon refined as free rotating group:
 C00E(C00F,C2,C00G,C3,C1), C00L(C00I,C00D,C00C,C4,C00P), C00W(C00Z,C011,C00R,
 C012,C010)
6.d Idealised Me refined as rotating group:
 C10(H10A,H10B,H10C)
;
_smtbx_masks_special_details
;
A solvent mask was calculated and 200 electrons were
found in a volume of 1520\%A^3 in 1 void per unit cell.
This is consistent with the presence of 1[C2H3N] per Formula Unit 
which account for 176 electrons per unit cell.
;
_smtbx_masks_void_probe_radius 1.2
_smtbx_masks_void_truncation_radius 1.2
_olex2_submission_special_instructions 'No special instructions were received'

loop_
_space_group_symop_operation_xyz
'x, y, z'
'-x+1/2, -y, z+1/2'
'-x, y+1/2, -z+1/2'
'x+1/2, -y+1/2, -z'
'x+1/2, y+1/2, z+1/2'
'-x+1, -y+1/2, z+1'
'-x+1/2, y+1, -z+1'
'x+1, -y+1, -z+1/2'
'-x, -y, -z'
'x-1/2, y, -z-1/2'
'x, -y-1/2, z-1/2'
'-x-1/2, y-1/2, z'
'-x+1/2, -y+1/2, -z+1/2'
'x, y+1/2, -z'
'x+1/2, -y, z'
'-x, y, z+1/2'

loop_
_atom_site_label
_atom_site_type_symbol
_atom_site_fract_x
_atom_site_fract_y
_atom_site_fract_z
_atom_site_U_iso_or_equiv
_atom_site_adp_type
_atom_site_occupancy
_atom_site_site_symmetry_order
_atom_site_calc_flag
_atom_site_refinement_flags_posn
_atom_site_refinement_flags_adp
_atom_site_refinement_flags_occupancy
_atom_site_disorder_assembly
_atom_site_disorder_group
Co01 Co 0.93701(5) 0.49282(3) 0.53278(3) 0.0186(3) Uani 1 1 d . . . . .
O4 O 0.6300(3) 0.04200(18) 0.48726(16) 0.0267(10) Uani 1 1 d . . . A -2
O2 O 1.0040(3) 0.4382(2) 0.43947(16) 0.0316(11) Uani 1 1 d . . . . .
O1 O 0.9017(3) 0.42517(18) 0.49504(16) 0.0284(10) Uani 1 1 d . . . . .
O3 O 0.5264(3) 0.0551(2) 0.43191(17) 0.0380(12) Uani 1 1 d . . . . .
O5 O 0.8182(4) 0.2228(2) 0.35885(19) 0.0552(15) Uani 1 1 d . . . . .
C00A C 0.9406(4) 0.4115(3) 0.4571(2) 0.0217(12) Uani 1 1 d . . . . .
C00B C 0.6008(5) 0.0652(3) 0.4500(2) 0.0263(13) Uani 1 1 d . . . . .
C00E C 0.9085(3) 0.36171(16) 0.43179(14) 0.0258(13) Uani 1 1 d G . . . .
C00F C 0.8403(3) 0.33076(18) 0.45105(14) 0.0370(17) Uani 1 1 d G . . . .
H00F H 0.814865 0.341671 0.480315 0.044 Uiso 1 1 calc R U . . .
C2 C 0.8093(3) 0.28386(18) 0.42749(17) 0.045(2) Uani 1 1 d G . . . .
H2 H 0.762673 0.262711 0.440657 0.054 Uiso 1 1 calc R U . . .
C00G C 0.8465(3) 0.26790(17) 0.38467(16) 0.0390(18) Uani 1 1 d G . . . .
C3 C 0.9146(4) 0.2988(2) 0.36541(14) 0.055(3) Uani 1 1 d G . . . .
H3 H 0.940051 0.287941 0.336146 0.066 Uiso 1 1 calc R U . . .
C1 C 0.9456(3) 0.34575(19) 0.38897(16) 0.045(2) Uani 1 1 d G . . . .
H1 H 0.992244 0.366902 0.375805 0.054 Uiso 1 1 calc R U . . .
C00L C 0.7647(3) 0.1847(2) 0.38129(17) 0.0448(17) Uani 1 1 d G . . . .
C00I C 0.7992(2) 0.1495(2) 0.41566(18) 0.0423(17) Uani 1 1 d G . . . .
H00I H 0.859294 0.152141 0.424045 0.051 Uiso 1 1 calc R U . . .
C00D C 0.7458(3) 0.11045(18) 0.43776(15) 0.0332(15) Uani 1 1 d G . . . .
H00D H 0.769406 0.086408 0.461256 0.040 Uiso 1 1 calc R U . . .
C00C C 0.6579(3) 0.10659(19) 0.42550(16) 0.0314(14) Uani 1 1 d G . . . .
C4 C 0.6235(3) 0.1418(3) 0.3911(2) 0.074(3) Uani 1 1 d G . . . .
H4 H 0.563388 0.139130 0.382739 0.088 Uiso 1 1 calc R U . . .
C00P C 0.6768(4) 0.1808(2) 0.36902(19) 0.081(3) Uani 1 1 d G . . . .
H00P H 0.653276 0.204863 0.345526 0.098 Uiso 1 1 calc R U . . .
O6 O 0.2507(9) 0.3248(7) 0.7895(4) 0.081(5) Uani 0.5 1 d . . P B -2
C00V C 0.6086(9) 0.4665(6) 0.7991(4) 0.025(3) Uani 0.5 1 d . . P B -2
H00V H 0.584283 0.462896 0.829897 0.030 Uiso 0.5 1 d R U P B -2
C00O C 0.6839(11) 0.4778(8) 0.7122(6) 0.032(3) Uani 0.5 1 d . . P B -2
C00W C 0.4790(5) 0.4133(4) 0.7667(3) 0.029(3) Uani 0.5 1 d G . P B -2
C00Z C 0.4487(6) 0.4010(4) 0.8119(3) 0.040(3) Uani 0.5 1 d G . P B -2
H00Z H 0.480367 0.413424 0.838822 0.048 Uiso 0.5 1 calc R U P B -2
C011 C 0.3720(6) 0.3706(4) 0.8176(3) 0.040(3) Uani 0.5 1 d G . P B -2
H011 H 0.351285 0.362174 0.848526 0.049 Uiso 0.5 1 calc R U P B -2
C00R C 0.3257(6) 0.3524(4) 0.7782(3) 0.041(3) Uani 0.5 1 d G . P B -2
C012 C 0.3560(7) 0.3647(5) 0.7330(3) 0.074(7) Uani 0.5 1 d G . P B -2
H012 H 0.324339 0.352291 0.706029 0.088 Uiso 0.5 1 calc R U P B -2
C010 C 0.4327(6) 0.3951(5) 0.7272(2) 0.044(4) Uani 0.5 1 d G . P B -2
H010 H 0.453421 0.403541 0.696324 0.053 Uiso 0.5 1 calc R U P B -2
C00X C 0.5632(9) 0.4444(6) 0.7597(4) 0.025(3) Uani 0.5 1 d . . P B -2
C00Y C 0.6039(8) 0.4529(5) 0.7157(4) 0.022(2) Uani 0.5 1 d . . P B -2
H00Y H 0.575052 0.441064 0.687706 0.027 Uiso 0.5 1 calc R U P B -2
C8 C 0.6882(9) 0.5066(8) 0.7069(5) 0.026(3) Uani 0.5 1 d . . P B -2
N1A N 0.8550(9) 0.4789(2) 0.5890(6) 0.020(2) Uani 0.5 1 d . . P B 2
C6 C 0.7664(8) 0.47601(19) 0.5830(5) 0.010(2) Uani 0.5 1 d . U P B 2
H6 H 0.742985 0.470831 0.552154 0.012 Uiso 0.5 1 calc R U P B 2
C00K C 0.7102(9) 0.4805(2) 0.6212(4) 0.010(2) Uani 0.5 1 d . U P B 2
H00K H 0.649028 0.478222 0.615410 0.012 Uiso 0.5 1 calc R U P B 2
C7 C 0.7387(17) 0.4883(4) 0.6688(9) 0.027(7) Uani 0.5 1 d . . P B 2
C5 C 0.8347(9) 0.4908(4) 0.6708(5) 0.035(4) Uani 0.5 1 d . . P B 2
H5 H 0.862255 0.495917 0.700614 0.043 Uiso 0.5 1 calc R U P B 2
C0 C 0.8858(9) 0.4860(3) 0.6314(5) 0.033(4) Uani 0.5 1 d . . P B 2
H0 H 0.947502 0.488009 0.635231 0.039 Uiso 0.5 1 calc R U P B 2
N2 N 0.7262(5) 0.500000 0.750000 0.0276(17) Uani 1 2 d S T P . .
N1B N 0.8432(7) 0.4926(3) 0.5866(5) 0.016(2) Uani 0.5 1 d . . P B 3
C6A C 0.7698(6) 0.4630(3) 0.5870(4) 0.021(3) Uani 0.5 1 d . U P B 3
H6A H 0.754982 0.442867 0.559140 0.025 Uiso 0.5 1 calc R U P B 3
C9 C 0.7133(7) 0.4594(3) 0.6253(4) 0.027(3) Uani 0.5 1 d . . P B 3
H9 H 0.661126 0.437872 0.624522 0.033 Uiso 0.5 1 calc R U P B 3
C7A C 0.7380(16) 0.4890(6) 0.6637(9) 0.026(6) Uani 0.5 1 d . . P B 3
C5A C 0.8086(9) 0.5192(5) 0.6667(5) 0.031(4) Uani 0.5 1 d . . P B 3
H5A H 0.822611 0.539079 0.694754 0.037 Uiso 0.5 1 calc R U P B 3
C0A C 0.8618(9) 0.5211(5) 0.6278(5) 0.038(4) Uani 0.5 1 d . . P B 3
H0A H 0.913611 0.542865 0.629277 0.046 Uiso 0.5 1 calc R U P B 3
C10 C 0.1963(15) 0.3046(13) 0.7500(7) 0.115(11) Uani 0.5 1 d . . P B -2
H10A H 0.177111 0.336283 0.730704 0.173 Uiso 0.5 1 calc R U P B -2
H10B H 0.144945 0.285072 0.762599 0.173 Uiso 0.5 1 calc R U P B -2
H10C H 0.230526 0.278875 0.730365 0.173 Uiso 0.5 1 calc R U P B -2

loop_
_atom_site_aniso_label
_atom_site_aniso_U_11
_atom_site_aniso_U_22
_atom_site_aniso_U_33
_atom_site_aniso_U_23
_atom_site_aniso_U_13
_atom_site_aniso_U_12
Co01 0.0139(4) 0.0238(5) 0.0180(5) 0.0006(4) 0.0029(4) -0.0012(4)
O4 0.029(2) 0.025(2) 0.026(2) -0.0028(16) 0.0048(17) -0.007(2)
O2 0.030(2) 0.037(3) 0.028(2) -0.005(2) 0.0017(18) -0.0143(19)
O1 0.036(2) 0.020(2) 0.029(2) 0.0005(16) 0.0040(17) -0.0038(19)
O3 0.033(2) 0.049(3) 0.032(3) 0.007(2) 0.0018(18) -0.013(2)
O5 0.093(4) 0.041(3) 0.032(3) -0.0041(18) 0.014(3) -0.039(3)
C00A 0.020(2) 0.021(2) 0.023(2) 0.0038(17) -0.0045(18) -0.0002(18)
C00B 0.031(2) 0.025(3) 0.023(3) -0.005(2) 0.0071(18) -0.004(2)
C00E 0.034(3) 0.022(2) 0.021(2) 0.0041(18) -0.002(2) -0.007(2)
C00F 0.044(3) 0.026(3) 0.042(4) -0.005(2) 0.014(3) -0.012(3)
C2 0.062(5) 0.030(3) 0.042(3) -0.004(3) 0.018(3) -0.023(3)
C00G 0.059(4) 0.026(3) 0.032(3) 0.001(2) 0.006(3) -0.017(3)
C3 0.085(5) 0.053(4) 0.028(4) -0.013(3) 0.019(3) -0.041(4)
C1 0.063(4) 0.041(3) 0.030(3) -0.009(3) 0.015(3) -0.027(3)
C00L 0.071(3) 0.030(3) 0.033(4) -0.003(2) 0.007(3) -0.025(3)
C00I 0.051(3) 0.033(3) 0.043(4) 0.001(3) 0.018(3) -0.015(3)
C00D 0.038(2) 0.022(3) 0.040(4) 0.000(2) 0.011(2) -0.007(2)
C00C 0.043(2) 0.034(3) 0.018(3) -0.005(2) 0.006(2) -0.014(2)
C4 0.070(4) 0.085(6) 0.067(6) 0.045(5) -0.029(4) -0.042(4)
C00P 0.086(4) 0.096(7) 0.062(6) 0.047(5) -0.022(4) -0.049(4)
O6 0.079(6) 0.124(11) 0.040(5) -0.014(6) 0.016(5) -0.071(7)
C00V 0.033(6) 0.031(7) 0.011(4) 0.009(4) 0.000(4) -0.005(5)
C00O 0.026(4) 0.057(8) 0.014(4) 0.002(4) -0.002(3) -0.005(5)
C00W 0.028(4) 0.030(6) 0.027(4) 0.000(4) 0.002(3) 0.000(4)
C00Z 0.042(5) 0.049(8) 0.028(4) 0.000(4) 0.005(3) -0.016(5)
C011 0.042(5) 0.045(8) 0.035(4) -0.011(5) 0.013(4) -0.014(5)
C00R 0.047(5) 0.037(8) 0.038(4) -0.012(5) 0.014(4) -0.019(5)
C012 0.072(8) 0.114(15) 0.034(4) -0.013(5) 0.009(4) -0.062(10)
C010 0.046(6) 0.060(9) 0.028(4) -0.001(5) 0.002(4) -0.024(6)
C00X 0.027(4) 0.033(6) 0.015(4) 0.003(3) 0.000(3) 0.002(4)
C00Y 0.022(4) 0.031(6) 0.014(4) 0.002(4) -0.003(3) 0.005(4)
C8 0.010(6) 0.057(8) 0.012(3) 0.001(4) 0.002(3) -0.003(4)
N1A 0.009(2) 0.029(7) 0.021(3) 0.006(3) -0.0020(18) 0.000(2)
C6 0.010(2) 0.010(2) 0.010(2) 0.0000(10) -0.0001(9) 0.0004(10)
C00K 0.010(2) 0.010(2) 0.010(2) 0.0001(10) -0.0001(10) 0.0003(10)
C7 0.012(4) 0.058(19) 0.012(3) -0.008(4) -0.003(2) 0.009(5)
C5 0.012(4) 0.074(13) 0.021(3) 0.002(5) -0.005(3) 0.007(5)
C0 0.010(4) 0.065(11) 0.023(3) 0.000(4) -0.004(2) 0.002(5)
N2 0.017(3) 0.053(5) 0.013(3) 0.002(3) 0.000 0.000
N1B 0.019(3) 0.015(4) 0.016(4) 0.006(3) -0.004(3) 0.003(3)
C6A 0.021(3) 0.021(3) 0.020(3) 0.0001(10) 0.0000(10) 0.0000(10)
C9 0.025(4) 0.034(7) 0.023(4) -0.001(4) 0.004(3) -0.005(5)
C7A 0.026(6) 0.032(13) 0.021(4) 0.000(5) 0.004(4) -0.002(7)
C5A 0.031(6) 0.039(8) 0.021(4) -0.005(5) 0.005(4) -0.008(5)
C0A 0.034(6) 0.057(9) 0.023(4) -0.013(4) 0.007(4) -0.021(6)
C10 0.100(13) 0.21(3) 0.035(7) -0.015(12) 0.022(8) -0.120(17)

loop_
_atom_type_symbol
_atom_type_description
_atom_type_scat_dispersion_real
_atom_type_scat_dispersion_imag
_atom_type_scat_source
C C 0.0033 0.0016 'International Tables Vol C Tables 4.2.6.8 and 6.1.1.4'
Co Co 0.3494 0.9721 'International Tables Vol C Tables 4.2.6.8 and 6.1.1.4'
H H 0.0000 0.0000 'International Tables Vol C Tables 4.2.6.8 and 6.1.1.4'
N N 0.0061 0.0033 'International Tables Vol C Tables 4.2.6.8 and 6.1.1.4'
O O 0.0106 0.0060 'International Tables Vol C Tables 4.2.6.8 and 6.1.1.4'

loop_
_geom_angle_atom_site_label_1
_geom_angle_atom_site_label_2
_geom_angle_atom_site_label_3
_geom_angle
_geom_angle_site_symmetry_1
_geom_angle_site_symmetry_3
_geom_angle_publ_flag
O2 Co01 Co01 81.06(13) 9_766 9_766 ?
O2 Co01 O3 88.5(2) 9_766 4_556 ?
O2 Co01 N1A 96.0(3) 9_766 . ?
O2 Co01 N1B 91.5(3) 9_766 . ?
O1 Co01 Co01 86.03(14) . 9_766 ?
O1 Co01 O2 166.99(19) . 9_766 ?
O1 Co01 O3 89.1(2) . 4_556 ?
O1 Co01 N1A 96.6(3) . . ?
O1 Co01 N1B 101.5(3) . . ?
O3 Co01 Co01 85.98(15) 4_556 9_766 ?
O3 Co01 N1A 86.5(4) 4_556 . ?
O3 Co01 N1B 95.9(3) 4_556 . ?
C00A O2 Co01 126.8(4) . 9_766 ?
C00A O1 Co01 122.0(4) . . ?
C00B O3 Co01 120.6(4) . 4_456 ?
C00G O5 C00L 117.6(5) . . ?
O2 C00A O1 124.0(6) . . ?
O2 C00A C00E 118.4(5) . . ?
O1 C00A C00E 117.5(5) . . ?
O4 C00B C00C 118.0(6) . . ?
O3 C00B O4 124.3(6) . . ?
O3 C00B C00C 117.6(6) . . ?
C00F C00E C00A 119.5(4) . . ?
C00F C00E C1 120.0 . . ?
C1 C00E C00A 120.5(4) . . ?
C00E C00F H00F 120.0 . . ?
C2 C00F C00E 120.0 . . ?
C2 C00F H00F 120.0 . . ?
C00F C2 H2 120.0 . . ?
C00F C2 C00G 120.0 . . ?
C00G C2 H2 120.0 . . ?
O5 C00G C2 123.4(4) . . ?
O5 C00G C3 116.6(4) . . ?
C3 C00G C2 120.0 . . ?
C00G C3 H3 120.0 . . ?
C00G C3 C1 120.0 . . ?
C1 C3 H3 120.0 . . ?
C00E C1 H1 120.0 . . ?
C3 C1 C00E 120.0 . . ?
C3 C1 H1 120.0 . . ?
O5 C00L C00I 119.9(4) . . ?
O5 C00L C00P 120.1(4) . . ?
C00I C00L C00P 120.0 . . ?
C00L C00I H00I 120.0 . . ?
C00D C00I C00L 120.0 . . ?
C00D C00I H00I 120.0 . . ?
C00I C00D H00D 120.0 . . ?
C00I C00D C00C 120.0 . . ?
C00C C00D H00D 120.0 . . ?
C00D C00C C00B 119.6(4) . . ?
C4 C00C C00B 120.4(4) . . ?
C4 C00C C00D 120.0 . . ?
C00C C4 H4 120.0 . . ?
C00P C4 C00C 120.0 . . ?
C00P C4 H4 120.0 . . ?
C00L C00P H00P 120.0 . . ?
C4 C00P C00L 120.0 . . ?
C4 C00P H00P 120.0 . . ?
C00R O6 C10 117.3(11) . . ?
C00X C00V H00V 119.7 . . ?
C00Y C00O C7 129.1(15) . . ?
N2 C00O C00Y 122.8(14) 8_456 . ?
N2 C00O C00Y 122.8(14) . . ?
N2 C00O C7 108.1(15) . . ?
N2 C00O C7 108.1(15) 8_456 . ?
N2 C00O N2 0.000(1) . 8_456 ?
C00Z C00W C010 120.0 . . ?
C00Z C00W C00X 120.8(7) . . ?
C010 C00W C00X 119.2(7) . . ?
C00W C00Z H00Z 120.0 . . ?
C00W C00Z C011 120.0 . . ?
C011 C00Z H00Z 120.0 . . ?
C00Z C011 H011 120.0 . . ?
C00R C011 C00Z 120.0 . . ?
C00R C011 H011 120.0 . . ?
O6 C00R C011 113.2(8) . . ?
O6 C00R C012 126.8(8) . . ?
C011 C00R C012 120.0 . . ?
C00R C012 H012 120.0 . . ?
C010 C012 C00R 120.0 . . ?
C010 C012 H012 120.0 . . ?
C00W C010 H010 120.0 . . ?
C012 C010 C00W 120.0 . . ?
C012 C010 H010 120.0 . . ?
C00V C00X C00W 120.2(10) . . ?
C00Y C00X C00V 115.0(12) . . ?
C00Y C00X C00W 124.7(11) . . ?
C00O C00Y C00X 121.7(13) . . ?
C00O C00Y H00Y 119.1 . . ?
C00X C00Y H00Y 119.1 . . ?
C00V C8 C7 122.6(14) 8_456 . ?
N2 C8 C00V 122.5(13) . 8_456 ?
N2 C8 C7 114.7(14) . . ?
C6 N1A Co01 121.2(11) . . ?
C0 N1A Co01 118.1(10) . . ?
C0 N1A C6 118.7(13) . . ?
N1A C6 H6 119.5 . . ?
N1A C6 C00K 121.0(12) . . ?
C00K C6 H6 119.5 . . ?
C6 C00K H00K 118.1 . . ?
C6 C00K C7 123.8(15) . . ?
C7 C00K H00K 118.1 . . ?
C8 C7 C00O 28.1(10) . . ?
C8 C7 C00K 126.8(19) . . ?
C8 C7 C5 120.7(18) . . ?
C00K C7 C00O 125.2(19) . . ?
C00K C7 C5 110(2) . . ?
C5 C7 C00O 122.0(17) . . ?
C7 C5 H5 118.8 . . ?
C0 C5 C7 122.5(16) . . ?
C0 C5 H5 118.8 . . ?
N1A C0 C5 123.8(13) . . ?
N1A C0 H0 118.1 . . ?
C5 C0 H0 118.1 . . ?
C00O N2 C8 117.1(8) 8_456 . ?
C00O N2 C8 30.4(8) . . ?
N2 N2 C00O 0(10) 8_456 . ?
N2 N2 C00O 0(10) 8_456 8_456 ?
N2 N2 C8 0(10) 8_456 . ?
C6A N1B Co01 125.9(9) . . ?
C6A N1B C0A 115.6(12) . . ?
C0A N1B Co01 118.2(9) . . ?
N1B C6A H6A 117.8 . . ?
N1B C6A C9 124.4(11) . . ?
C9 C6A H6A 117.8 . . ?
C6A C9 H9 122.6 . . ?
C7A C9 C6A 114.9(14) . . ?
C7A C9 H9 122.6 . . ?
C5A C7A C9 125(2) . . ?
C7A C5A H5A 121.3 . . ?
C7A C5A C0A 117.3(17) . . ?
C0A C5A H5A 121.3 . . ?
N1B C0A H0A 118.7 . . ?
C5A C0A N1B 122.7(13) . . ?
C5A C0A H0A 118.7 . . ?
O6 C10 H10A 109.5 . . ?
O6 C10 H10B 109.5 . . ?
O6 C10 H10C 109.5 . . ?
H10A C10 H10B 109.5 . . ?
H10A C10 H10C 109.5 . . ?
H10B C10 H10C 109.5 . . ?

loop_
_geom_bond_atom_site_label_1
_geom_bond_atom_site_label_2
_geom_bond_distance
_geom_bond_site_symmetry_2
_geom_bond_publ_flag
Co01 Co01 2.6933(16) 9_766 ?
Co01 O2 2.040(4) 9_766 ?
Co01 O1 2.015(4) . ?
Co01 O3 2.045(5) 4_556 ?
Co01 N1A 2.050(14) . ?
Co01 N1B 2.089(13) . ?
O4 C00B 1.271(8) . ?
O2 C00A 1.263(8) . ?
O1 C00A 1.270(8) . ?
O3 C00B 1.269(8) . ?
O5 C00G 1.374(6) . ?
O5 C00L 1.380(6) . ?
C00A C00E 1.474(7) . ?
C00B C00C 1.492(7) . ?
C00E C00F 1.3900 . ?
C00E C1 1.3900 . ?
C00F H00F 0.9500 . ?
C00F C2 1.3900 . ?
C2 H2 0.9500 . ?
C2 C00G 1.3900 . ?
C00G C3 1.3900 . ?
C3 H3 0.9500 . ?
C3 C1 1.3900 . ?
C1 H1 0.9500 . ?
C00L C00I 1.3900 . ?
C00L C00P 1.3900 . ?
C00I H00I 0.9500 . ?
C00I C00D 1.3900 . ?
C00D H00D 0.9500 . ?
C00D C00C 1.3900 . ?
C00C C4 1.3900 . ?
C4 H4 0.9500 . ?
C4 C00P 1.3900 . ?
C00P H00P 0.9500 . ?
O6 C00R 1.361(13) . ?
O6 C10 1.47(2) . ?
C00V H00V 0.9501 . ?
C00V C00X 1.415(18) . ?
C00O C00Y 1.36(2) . ?
C00O C7 1.51(3) . ?
C00O N2 1.356(17) . ?
C00O N2 1.356(17) 8_456 ?
C00W C00Z 1.3900 . ?
C00W C010 1.3900 . ?
C00W C00X 1.499(15) . ?
C00Z H00Z 0.9500 . ?
C00Z C011 1.3900 . ?
C011 H011 0.9500 . ?
C011 C00R 1.3900 . ?
C00R C012 1.3900 . ?
C012 H012 0.9500 . ?
C012 C010 1.3900 . ?
C010 H010 0.9500 . ?
C00X C00Y 1.404(17) . ?
C00Y H00Y 0.9500 . ?
C8 C7 1.40(3) . ?
C8 N2 1.360(15) . ?
N1A C6 1.367(18) . ?
N1A C0 1.30(2) . ?
C6 H6 0.9500 . ?
C6 C00K 1.383(18) . ?
C00K H00K 0.9500 . ?
C00K C7 1.42(3) . ?
C7 C5 1.47(3) . ?
C5 H5 0.9500 . ?
C5 C0 1.36(2) . ?
C0 H0 0.9500 . ?
N2 N2 0.00000(5) 8_456 ?
N1B C6A 1.328(13) . ?
N1B C0A 1.379(18) . ?
C6A H6A 0.9500 . ?
C6A C9 1.387(17) . ?
C9 H9 0.9500 . ?
C9 C7A 1.35(3) . ?
C7A C5A 1.30(3) . ?
C5A H5A 0.9500 . ?
C5A C0A 1.366(19) . ?
C0A H0A 0.9500 . ?
C10 H10A 0.9800 . ?
C10 H10B 0.9800 . ?
C10 H10C 0.9800 . ?

loop_
_geom_torsion_atom_site_label_1
_geom_torsion_atom_site_label_2
_geom_torsion_atom_site_label_3
_geom_torsion_atom_site_label_4
_geom_torsion
_geom_torsion_site_symmetry_1
_geom_torsion_site_symmetry_2
_geom_torsion_site_symmetry_3
_geom_torsion_site_symmetry_4
_geom_torsion_publ_flag
Co01 O2 C00A O1 2.3(9) 9_766 . . . ?
Co01 O2 C00A C00E -178.7(4) 9_766 . . . ?
Co01 O1 C00A O2 0.0(9) . . . . ?
Co01 O1 C00A C00E -179.0(4) . . . . ?
Co01 O3 C00B O4 8.9(9) 4_456 . . . ?
Co01 O3 C00B C00C -171.9(4) 4_456 . . . ?
Co01 N1A C6 C00K -163.9(5) . . . . ?
Co01 N1A C0 C5 164.4(5) . . . . ?
Co01 N1B C6A C9 173.1(6) . . . . ?
Co01 N1B C0A C5A -173.7(6) . . . . ?
O4 C00B C00C C00D 12.8(8) . . . . ?
O4 C00B C00C C4 -166.1(5) . . . . ?
O2 C00A C00E C00F 178.4(5) . . . . ?
O2 C00A C00E C1 -1.8(7) . . . . ?
O1 C00A C00E C00F -2.6(7) . . . . ?
O1 C00A C00E C1 177.3(4) . . . . ?
O3 C00B C00C C00D -166.5(5) . . . . ?
O3 C00B C00C C4 14.6(8) . . . . ?
O5 C00G C3 C1 178.7(6) . . . . ?
O5 C00L C00I C00D -179.0(5) . . . . ?
O5 C00L C00P C4 179.0(5) . . . . ?
C00A C00E C00F C2 179.8(5) . . . . ?
C00A C00E C1 C3 -179.8(5) . . . . ?
C00B C00C C4 C00P 178.9(5) . . . . ?
C00E C00F C2 C00G 0.0 . . . . ?
C00F C00E C1 C3 0.0 . . . . ?
C00F C2 C00G O5 -178.6(6) . . . . ?
C00F C2 C00G C3 0.0 . . . . ?
C2 C00G C3 C1 0.0 . . . . ?
C00G O5 C00L C00I -71.5(7) . . . . ?
C00G O5 C00L C00P 109.5(6) . . . . ?
C00G C3 C1 C00E 0.0 . . . . ?
C1 C00E C00F C2 0.0 . . . . ?
C00L O5 C00G C2 -15.2(8) . . . . ?
C00L O5 C00G C3 166.2(5) . . . . ?
C00L C00I C00D C00C 0.0 . . . . ?
C00I C00L C00P C4 0.0 . . . . ?
C00I C00D C00C C00B -178.9(5) . . . . ?
C00I C00D C00C C4 0.0 . . . . ?
C00D C00C C4 C00P 0.0 . . . . ?
C00C C4 C00P C00L 0.0 . . . . ?
C00P C00L C00I C00D 0.0 . . . . ?
O6 C00R C012 C010 177.6(14) . . . . ?
C00V C00X C00Y C00O 4(2) . . . . ?
C00V C8 C7 C00O -115(3) 8_456 . . . ?
C00V C8 C7 C00K -17(2) 8_456 . . . ?
C00V C8 C7 C5 144.1(13) 8_456 . . . ?
C00V C8 N2 C00O -1.6(17) 8_456 . . 8_456 ?
C00V C8 N2 C00O 108(3) 8_456 . . . ?
C00V C8 N2 N2 0.0(7) 8_456 . . 8_456 ?
C00O C7 C5 C0 162.9(12) . . . . ?
C00W C00Z C011 C00R 0.0 . . . . ?
C00W C00X C00Y C00O -174.8(14) . . . . ?
C00Z C00W C010 C012 0.0 . . . . ?
C00Z C00W C00X C00V -6.3(16) . . . . ?
C00Z C00W C00X C00Y 172.2(11) . . . . ?
C00Z C011 C00R O6 -178.0(12) . . . . ?
C00Z C011 C00R C012 0.0 . . . . ?
C011 C00R C012 C010 0.0 . . . . ?
C00R C012 C010 C00W 0.0 . . . . ?
C010 C00W C00Z C011 0.0 . . . . ?
C010 C00W C00X C00V 175.8(10) . . . . ?
C010 C00W C00X C00Y -5.7(17) . . . . ?
C00X C00W C00Z C011 -177.9(11) . . . . ?
C00X C00W C010 C012 177.9(10) . . . . ?
C00Y C00O C7 C8 113(3) . . . . ?
C00Y C00O C7 C00K 9(2) . . . . ?
C00Y C00O C7 C5 -151.0(15) . . . . ?
C00Y C00O N2 C00O -30.2(12) . . . 8_456 ?
C00Y C00O N2 C8 -118(3) . . . . ?
C00Y C00O N2 N2 0.0(4) . . . 8_456 ?
C8 C7 C5 C0 -164.2(12) . . . . ?
N1A C6 C00K C7 0.00(3) . . . . ?
C6 N1A C0 C5 0.00(8) . . . . ?
C6 C00K C7 C00O -162.2(12) . . . . ?
C6 C00K C7 C8 163.0(14) . . . . ?
C6 C00K C7 C5 0.00(6) . . . . ?
C00K C7 C5 C0 0.00(8) . . . . ?
C7 C00O C00Y C00X 177.4(15) . . . . ?
C7 C00O N2 C00O 147.2(15) . . . 8_456 ?
C7 C00O N2 C8 59(2) . . . . ?
C7 C00O N2 N2 0.0(6) . . . 8_456 ?
C7 C8 N2 C00O -77(3) . . . . ?
C7 C8 N2 C00O 173.5(15) . . . 8_456 ?
C7 C8 N2 N2 0.0(5) . . . 8_456 ?
C7 C5 C0 N1A 0.00(10) . . . . ?
C0 N1A C6 C00K 0.00(3) . . . . ?
N2 C00O C00Y C00X -6(2) 8_456 . . . ?
N2 C00O C00Y C00X -6(2) . . . . ?
N2 C00O C7 C8 -64(2) 8_456 . . . ?
N2 C00O C7 C8 -64(2) . . . . ?
N2 C00O C7 C00K -168.1(8) . . . . ?
N2 C00O C7 C00K -168.1(8) 8_456 . . . ?
N2 C00O C7 C5 31.7(16) 8_456 . . . ?
N2 C00O C7 C5 31.7(16) . . . . ?
N2 C00O N2 C00O 0(100) 8_456 . . 8_456 ?
N2 C00O N2 C8 0(100) 8_456 . . . ?
N2 C8 C7 C00O 70(2) . . . . ?
N2 C8 C7 C00K 167.6(9) . . . . ?
N2 C8 C7 C5 -31.0(17) . . . . ?
N1B C6A C9 C7A 0.00(3) . . . . ?
C6A N1B C0A C5A 0.00(7) . . . . ?
C6A C9 C7A C5A 0.00(8) . . . . ?
C9 C7A C5A C0A 0.00(11) . . . . ?
C7A C5A C0A N1B 0.00(10) . . . . ?
C0A N1B C6A C9 0.00(3) . . . . ?
C10 O6 C00R C011 179.2(18) . . . . ?
C10 O6 C00R C012 1(3) . . . . ?

loop_
_smtbx_masks_void_nr
_smtbx_masks_void_average_x
_smtbx_masks_void_average_y
_smtbx_masks_void_average_z
_smtbx_masks_void_volume
_smtbx_masks_void_count_electrons
_smtbx_masks_void_content
1 0.000 0.250 0.081 189.9 24.5 '1 MeCN'
2 0.000 0.250 0.581 189.9 24.8 '1 MeCN'
3 0.000 0.750 0.419 189.9 25.1 '1 MeCN'
4 0.000 0.750 0.919 189.9 25.4 '1 MeCN'
5 0.500 0.250 -0.081 189.9 25.1 '1 MeCN'
6 0.500 0.250 0.419 189.9 25.4 '1 MeCN'
7 0.500 0.750 0.081 189.9 24.8 '1 MeCN'
8 0.500 0.750 0.581 189.9 24.5 '1 MeCN'
